data_7211830
loop_
_publ_author_name
'Kalita, Dipjyoti'
'Baruah, Jubaraj B.'

_publ_section_title
;
 Different spatial orientations of amide derivatives on anion coordination
;
_journal_issue 5
_journal_name_full CrystEngComm
_journal_page_first 1562
_journal_paper_doi 10.1039/b915230j
_journal_volume 12
_journal_year 2010
_chemical_formula_sum 'C20 H22 Cl N3 O6'
_chemical_formula_weight 435.86
_chemical_name_systematic
;
?
;
_space_group_IT_number 148
_symmetry_cell_setting trigonal
_symmetry_space_group_name_Hall '-R 3'
_symmetry_space_group_name_H-M 'R -3 :H'
_atom_sites_solution_hydrogens geom
_atom_sites_solution_primary direct
_atom_sites_solution_secondary difmap
_audit_creation_method SHELXL-97
_cell_angle_alpha 90.00
_cell_angle_beta 90.00
_cell_angle_gamma 120.00
_cell_formula_units_Z 18
_cell_length_a 33.2881(8)
_cell_length_b 33.2881(8)
_cell_length_c 9.8459(3)
_cell_measurement_reflns_used 9890
_cell_measurement_temperature 296(2)
_cell_measurement_theta_max 23.54
_cell_measurement_theta_min 2.45
_cell_volume 9448.5(4)
_computing_cell_refinement 'Bruker SMART'
_computing_data_collection 'Bruker SMART'
_computing_data_reduction 'Bruker SAINT'
_computing_molecular_graphics 'Bruker SHELXTL'
_computing_publication_material 'Bruker SHELXTL'
_computing_structure_refinement 'SHELXL-97 (Sheldrick, 1997)'
_computing_structure_solution 'SHELXS-97 (Sheldrick, 1990)'
_diffrn_ambient_temperature 296(2)
_diffrn_measured_fraction_theta_full 0.999
_diffrn_measured_fraction_theta_max 0.999
_diffrn_measurement_device_type 'CCD area detector'
_diffrn_measurement_method 'phi and omega scans'
_diffrn_radiation_monochromator graphite
_diffrn_radiation_source 'fine-focus sealed tube'
_diffrn_radiation_type MoK\a
_diffrn_radiation_wavelength 0.71073
_diffrn_reflns_av_R_equivalents 0.0257
_diffrn_reflns_av_sigmaI/netI 0.0195
_diffrn_reflns_limit_h_max 40
_diffrn_reflns_limit_h_min -40
_diffrn_reflns_limit_k_max 40
_diffrn_reflns_limit_k_min -40
_diffrn_reflns_limit_l_max 11
_diffrn_reflns_limit_l_min -11
_diffrn_reflns_number 36199
_diffrn_reflns_theta_full 25.74
_diffrn_reflns_theta_max 25.74
_diffrn_reflns_theta_min 1.22
_exptl_absorpt_coefficient_mu 0.224
_exptl_absorpt_correction_type none
_exptl_crystal_colour yellow
_exptl_crystal_density_diffrn 1.379
_exptl_crystal_density_method 'not measured'
_exptl_crystal_description block
_exptl_crystal_F_000 4104
_exptl_crystal_size_max 0.36
_exptl_crystal_size_mid 0.27
_exptl_crystal_size_min 0.21
_refine_diff_density_max 1.016
_refine_diff_density_min -0.271
_refine_diff_density_rms 0.119
_refine_ls_extinction_method none
_refine_ls_goodness_of_fit_ref 1.162
_refine_ls_hydrogen_treatment mixed
_refine_ls_matrix_type full
_refine_ls_number_parameters 284
_refine_ls_number_reflns 4017
_refine_ls_number_restraints 0
_refine_ls_restrained_S_all 1.162
_refine_ls_R_factor_all 0.0873
_refine_ls_R_factor_gt 0.0650
_refine_ls_shift/su_max 0.001
_refine_ls_shift/su_mean 0.000
_refine_ls_structure_factor_coef Fsqd
_refine_ls_weighting_details 'calc w=1/[\s^2^(Fo^2^)+(0.1600P)^2^+3.8401P] where P=(Fo^2^+2Fc^2^)/3'
_refine_ls_weighting_scheme calc
_refine_ls_wR_factor_gt 0.2177
_refine_ls_wR_factor_ref 0.2491
_reflns_number_gt 2972
_reflns_number_total 4017
_reflns_threshold_expression >2sigma(I)
_cod_data_source_file b915230j.txt
_cod_data_source_block meoet8aqhclo4
_cod_depositor_comments
;
The following automatic conversions were performed:

'_symmetry_cell_setting' value 'Trigonal' changed to 'trigonal'
according to /home/saulius/struct/CIF-dictionaries/cif_core.dic
dictionary named 'cif_core.dic' version 2.4.2 from 2011-04-26.

Automatic conversion script
Id: cif_fix_values 1891 2012-01-12 08:04:46Z andrius 
;
_cod_original_sg_symbol_H-M 'R-3 '
_cod_database_code 7211830

loop_
_symmetry_equiv_pos_as_xyz
'x, y, z'
'-y, x-y, z'
'-x+y, -x, z'
'x+2/3, y+1/3, z+1/3'
'-y+2/3, x-y+1/3, z+1/3'
'-x+y+2/3, -x+1/3, z+1/3'
'x+1/3, y+2/3, z+2/3'
'-y+1/3, x-y+2/3, z+2/3'
'-x+y+1/3, -x+2/3, z+2/3'
'-x, -y, -z'
'y, -x+y, -z'
'x-y, x, -z'
'-x+2/3, -y+1/3, -z+1/3'
'y+2/3, -x+y+1/3, -z+1/3'
'x-y+2/3, x+1/3, -z+1/3'
'-x+1/3, -y+2/3, -z+2/3'
'y+1/3, -x+y+2/3, -z+2/3'
'x-y+1/3, x+2/3, -z+2/3'

loop_
_atom_site_label
_atom_site_type_symbol
_atom_site_fract_x
_atom_site_fract_y
_atom_site_fract_z
_atom_site_U_iso_or_equiv
_atom_site_adp_type
_atom_site_occupancy
_atom_site_symmetry_multiplicity
_atom_site_calc_flag
_atom_site_refinement_flags
C1 C 0.83239(9) 0.11655(9) 0.7426(3) 0.0397(6) Uani 1 1 d .
C2 C 0.79900(9) 0.07512(9) 0.6777(3) 0.0419(6) Uani 1 1 d .
C3 C 0.81435(11) 0.05984(10) 0.5685(3) 0.0548(8) Uani 1 1 d .
H3 H 0.7935 0.0326 0.5241 0.066 Uiso 1 1 calc R
C4 C 0.85991(12) 0.08421(12) 0.5243(4) 0.0655(9) Uani 1 1 d .
H4 H 0.8689 0.0728 0.4511 0.079 Uiso 1 1 calc R
C5 C 0.89191(11) 0.12429(11) 0.5846(3) 0.0626(9) Uani 1 1 d .
H5 H 0.9222 0.1402 0.5524 0.075 Uiso 1 1 calc R
C6 C 0.87874(9) 0.14166(9) 0.6968(3) 0.0473(7) Uani 1 1 d .
C7 C 0.90951(10) 0.18320(10) 0.7647(3) 0.0554(8) Uani 1 1 d .
H7 H 0.9402 0.2001 0.7361 0.066 Uiso 1 1 calc R
C8 C 0.89550(10) 0.19899(11) 0.8697(3) 0.0574(8) Uani 1 1 d .
H8 H 0.9161 0.2266 0.9128 0.069 Uiso 1 1 calc R
C9 C 0.84989(10) 0.17343(10) 0.9127(3) 0.0520(7) Uani 1 1 d .
H9 H 0.8398 0.1838 0.9858 0.062 Uiso 1 1 calc R
C10 C 0.71860(10) 0.01167(10) 0.6470(3) 0.0513(7) Uani 1 1 d .
H10A H 0.7212 0.0192 0.5510 0.062 Uiso 1 1 calc R
H10B H 0.6882 0.0053 0.6769 0.062 Uiso 1 1 calc R
C11 C 0.72186(9) -0.03158(9) 0.6651(3) 0.0432(6) Uani 1 1 d .
C12 C 0.74797(11) -0.07497(11) 0.8023(3) 0.0589(8) Uani 1 1 d .
H12A H 0.7528 -0.0871 0.7180 0.071 Uiso 1 1 calc R
H12B H 0.7198 -0.0991 0.8442 0.071 Uiso 1 1 calc R
C13 C 0.78879(12) -0.06177(12) 0.8966(4) 0.0721(10) Uani 1 1 d .
H13A H 0.7837 -0.0497 0.9805 0.087 Uiso 1 1 calc R
H13B H 0.7902 -0.0894 0.9187 0.087 Uiso 1 1 calc R
C14 C 0.83460(11) -0.02610(12) 0.8364(3) 0.0607(8) Uani 1 1 d .
C15 C 0.86131(13) 0.01628(13) 0.8968(4) 0.0782(11) Uani 1 1 d .
H15 H 0.8505 0.0229 0.9759 0.094 Uiso 1 1 calc R
C16 C 0.90326(15) 0.04924(15) 0.8455(5) 0.0894(13) Uani 1 1 d .
H16 H 0.9207 0.0772 0.8914 0.107 Uiso 1 1 calc R
C17 C 0.91926(14) 0.04137(15) 0.7291(5) 0.0842(12) Uani 1 1 d .
C18 C 0.89345(16) 0.00059(17) 0.6625(5) 0.1014(15) Uani 1 1 d .
H18 H 0.9039 -0.0049 0.5808 0.122 Uiso 1 1 calc R
C19 C 0.85204(14) -0.03239(14) 0.7160(5) 0.0883(13) Uani 1 1 d .
H19 H 0.8349 -0.0602 0.6694 0.106 Uiso 1 1 calc R
C20 C 0.9906(2) 0.1134(2) 0.7386(8) 0.163(3) Uani 1 1 d .
H20A H 0.9786 0.1343 0.7367 0.245 Uiso 1 1 calc R
H20B H 1.0206 0.1279 0.6964 0.245 Uiso 1 1 calc R
H20C H 0.9933 0.1059 0.8311 0.245 Uiso 1 1 calc R
Cl1 Cl 0.62125(3) 0.06479(3) 0.49853(8) 0.0592(3) Uani 1 1 d .
H1 H 0.7951(11) 0.1199(10) 0.881(3) 0.049(9) Uiso 1 1 d .
H2 H 0.7393(12) 0.0606(12) 0.777(4) 0.063(9) Uiso 1 1 d .
H3N H 0.7507(14) -0.0160(13) 0.829(4) 0.078(13) Uiso 1 1 d .
N1 N 0.82059(8) 0.13448(8) 0.8505(2) 0.0436(6) Uani 1 1 d .
N2 N 0.75361(8) 0.05174(8) 0.7202(3) 0.0472(6) Uani 1 1 d .
N3 N 0.74268(9) -0.03493(9) 0.7735(3) 0.0508(6) Uani 1 1 d .
O1 O 0.70535(7) -0.06224(6) 0.5761(2) 0.0527(6) Uani 1 1 d .
O2 O 0.96059(12) 0.07289(13) 0.6683(4) 0.1284(13) Uani 1 1 d .
O3 O 0.63196(15) 0.03933(17) 0.5899(5) 0.1501(16) Uani 1 1 d .
O4 O 0.63902(12) 0.10925(10) 0.5514(4) 0.1150(12) Uani 1 1 d .
O5 O 0.57308(10) 0.04164(12) 0.4881(4) 0.1103(11) Uani 1 1 d .
O6 O 0.64176(15) 0.06709(14) 0.3741(4) 0.1431(16) Uani 1 1 d .

loop_
_atom_site_aniso_label
_atom_site_aniso_U_11
_atom_site_aniso_U_22
_atom_site_aniso_U_33
_atom_site_aniso_U_23
_atom_site_aniso_U_13
_atom_site_aniso_U_12
C1 0.0421(14) 0.0427(13) 0.0366(14) 0.0038(11) 0.0017(10) 0.0231(11)
C2 0.0480(15) 0.0401(13) 0.0396(15) -0.0002(11) 0.0033(11) 0.0236(12)
C3 0.0643(18) 0.0481(16) 0.0518(18) -0.0045(13) 0.0114(14) 0.0279(14)
C4 0.073(2) 0.064(2) 0.065(2) -0.0003(16) 0.0237(17) 0.0387(18)
C5 0.0512(17) 0.0644(19) 0.073(2) 0.0123(16) 0.0242(16) 0.0294(15)
C6 0.0437(14) 0.0495(15) 0.0500(17) 0.0087(12) 0.0046(12) 0.0243(12)
C7 0.0405(14) 0.0503(16) 0.067(2) 0.0084(14) -0.0006(13) 0.0163(13)
C8 0.0498(16) 0.0481(16) 0.064(2) -0.0057(14) -0.0147(14) 0.0167(13)
C9 0.0546(17) 0.0506(16) 0.0459(17) -0.0073(13) -0.0035(13) 0.0226(14)
C10 0.0462(15) 0.0462(15) 0.0598(19) -0.0105(13) -0.0107(13) 0.0218(13)
C11 0.0338(12) 0.0415(14) 0.0459(16) -0.0051(11) -0.0006(11) 0.0125(11)
C12 0.0580(17) 0.0515(17) 0.063(2) 0.0055(14) -0.0053(14) 0.0243(14)
C13 0.066(2) 0.070(2) 0.074(2) 0.0118(18) -0.0137(17) 0.0289(18)
C14 0.0599(19) 0.0666(19) 0.061(2) -0.0030(16) -0.0106(15) 0.0362(16)
C15 0.075(2) 0.074(2) 0.071(3) -0.0149(19) 0.0026(19) 0.0261(19)
C16 0.081(3) 0.076(3) 0.086(3) -0.023(2) 0.006(2) 0.021(2)
C17 0.065(2) 0.085(3) 0.086(3) -0.011(2) 0.008(2) 0.025(2)
C18 0.087(3) 0.119(4) 0.088(3) -0.038(3) 0.006(2) 0.043(3)
C19 0.072(2) 0.076(3) 0.104(3) -0.036(2) -0.011(2) 0.028(2)
C20 0.102(4) 0.116(5) 0.191(7) -0.017(4) 0.024(4) -0.006(3)
Cl1 0.0530(5) 0.0579(5) 0.0528(6) -0.0015(3) 0.0062(3) 0.0173(4)
N1 0.0417(13) 0.0431(12) 0.0412(13) -0.0038(10) 0.0008(10) 0.0177(11)
N2 0.0446(13) 0.0440(12) 0.0500(15) -0.0104(10) 0.0023(10) 0.0199(10)
N3 0.0529(14) 0.0487(14) 0.0464(15) -0.0074(12) -0.0072(11) 0.0221(11)
O1 0.0553(12) 0.0444(11) 0.0525(12) -0.0122(9) -0.0142(9) 0.0205(9)
O2 0.087(2) 0.127(3) 0.125(3) -0.012(2) 0.036(2) 0.019(2)
O3 0.165(4) 0.193(4) 0.136(4) 0.041(3) -0.003(3) 0.122(4)
O4 0.110(2) 0.0761(19) 0.121(3) -0.0280(17) 0.014(2) 0.0184(17)
O5 0.0630(17) 0.122(3) 0.111(3) -0.0040(19) -0.0009(15) 0.0196(16)
O6 0.149(3) 0.137(3) 0.093(2) 0.000(2) 0.073(2) 0.034(3)

loop_
_atom_type_symbol
_atom_type_description
_atom_type_scat_dispersion_real
_atom_type_scat_dispersion_imag
_atom_type_scat_source
C C 0.0033 0.0016 'International Tables Vol C Tables 4.2.6.8 and 6.1.1.4'
H H 0.0000 0.0000 'International Tables Vol C Tables 4.2.6.8 and 6.1.1.4'
N N 0.0061 0.0033 'International Tables Vol C Tables 4.2.6.8 and 6.1.1.4'
O O 0.0106 0.0060 'International Tables Vol C Tables 4.2.6.8 and 6.1.1.4'
Cl Cl 0.1484 0.1585 'International Tables Vol C Tables 4.2.6.8 and 6.1.1.4'

loop_
_geom_angle_atom_site_label_1
_geom_angle_atom_site_label_2
_geom_angle_atom_site_label_3
_geom_angle
N1 C1 C6 117.2(2)
N1 C1 C2 121.2(2)
C6 C1 C2 121.6(2)
N2 C2 C3 122.0(3)
N2 C2 C1 121.2(2)
C3 C2 C1 116.8(2)
C4 C3 C2 121.6(3)
C4 C3 H3 119.2
C2 C3 H3 119.2
C5 C4 C3 122.0(3)
C5 C4 H4 119.0
C3 C4 H4 119.0
C4 C5 C6 119.5(3)
C4 C5 H5 120.3
C6 C5 H5 120.3
C7 C6 C1 118.1(3)
C7 C6 C5 123.3(3)
C1 C6 C5 118.5(3)
C8 C7 C6 121.6(3)
C8 C7 H7 119.2
C6 C7 H7 119.2
C7 C8 C9 118.9(3)
C7 C8 H8 120.6
C9 C8 H8 120.6
N1 C9 C8 120.5(3)
N1 C9 H9 119.8
C8 C9 H9 119.8
N2 C10 C11 114.3(2)
N2 C10 H10A 108.7
C11 C10 H10A 108.7
N2 C10 H10B 108.7
C11 C10 H10B 108.7
H10A C10 H10B 107.6
O1 C11 N3 122.7(3)
O1 C11 C10 119.1(2)
N3 C11 C10 118.2(2)
N3 C12 C13 110.8(3)
N3 C12 H12A 109.5
C13 C12 H12A 109.5
N3 C12 H12B 109.5
C13 C12 H12B 109.5
H12A C12 H12B 108.1
C14 C13 C12 113.2(3)
C14 C13 H13A 108.9
C12 C13 H13A 108.9
C14 C13 H13B 108.9
C12 C13 H13B 108.9
H13A C13 H13B 107.8
C15 C14 C19 115.0(3)
C15 C14 C13 121.3(3)
C19 C14 C13 123.6(3)
C16 C15 C14 122.8(4)
C16 C15 H15 118.6
C14 C15 H15 118.6
C17 C16 C15 120.2(4)
C17 C16 H16 119.9
C15 C16 H16 119.9
C16 C17 C18 119.5(4)
C16 C17 O2 124.2(4)
C18 C17 O2 116.2(4)
C17 C18 C19 119.7(4)
C17 C18 H18 120.1
C19 C18 H18 120.1
C18 C19 C14 122.7(4)
C18 C19 H19 118.6
C14 C19 H19 118.6
O2 C20 H20A 109.5
O2 C20 H20B 109.5
H20A C20 H20B 109.5
O2 C20 H20C 109.5
H20A C20 H20C 109.5
H20B C20 H20C 109.5
O6 Cl1 O4 109.7(2)
O6 Cl1 O5 111.4(2)
O4 Cl1 O5 112.1(2)
O6 Cl1 O3 109.5(3)
O4 Cl1 O3 107.6(3)
O5 Cl1 O3 106.5(2)
C9 N1 C1 123.8(3)
C9 N1 H1 117(2)
C1 N1 H1 119(2)
C2 N2 C10 121.3(2)
C2 N2 H2 129(2)
C10 N2 H2 108(2)
C11 N3 C12 123.3(3)
C11 N3 H3N 119(3)
C12 N3 H3N 117(3)
C17 O2 C20 118.6(4)

loop_
_geom_bond_atom_site_label_1
_geom_bond_atom_site_label_2
_geom_bond_distance
C1 N1 1.369(3)
C1 C6 1.412(4)
C1 C2 1.419(4)
C2 N2 1.374(3)
C2 C3 1.391(4)
C3 C4 1.385(4)
C3 H3 0.9300
C4 C5 1.359(5)
C4 H4 0.9300
C5 C6 1.414(4)
C5 H5 0.9300
C6 C7 1.411(4)
C7 C8 1.345(4)
C7 H7 0.9300
C8 C9 1.384(4)
C8 H8 0.9300
C9 N1 1.320(3)
C9 H9 0.9300
C10 N2 1.450(3)
C10 C11 1.507(4)
C10 H10A 0.9700
C10 H10B 0.9700
C11 O1 1.245(3)
C11 N3 1.308(4)
C12 N3 1.457(4)
C12 C13 1.518(4)
C12 H12A 0.9700
C12 H12B 0.9700
C13 C14 1.509(5)
C13 H13A 0.9700
C13 H13B 0.9700
C14 C15 1.371(5)
C14 C19 1.381(5)
C15 C16 1.370(5)
C15 H15 0.9300
C16 C17 1.343(6)
C16 H16 0.9300
C17 C18 1.358(6)
C17 O2 1.382(5)
C18 C19 1.367(6)
C18 H18 0.9300
C19 H19 0.9300
C20 O2 1.396(7)
C20 H20A 0.9600
C20 H20B 0.9600
C20 H20C 0.9600
Cl1 O6 1.386(3)
Cl1 O4 1.391(3)
Cl1 O5 1.393(3)
Cl1 O3 1.399(4)
N1 H1 0.80(3)
N2 H2 0.87(4)
N3 H3N 0.77(4)

loop_
_geom_torsion_atom_site_label_1
_geom_torsion_atom_site_label_2
_geom_torsion_atom_site_label_3
_geom_torsion_atom_site_label_4
_geom_torsion
N1 C1 C2 N2 0.5(4)
C6 C1 C2 N2 -177.8(2)
N1 C1 C2 C3 179.7(3)
C6 C1 C2 C3 1.3(4)
N2 C2 C3 C4 178.4(3)
C1 C2 C3 C4 -0.7(4)
C2 C3 C4 C5 -0.2(5)
C3 C4 C5 C6 0.6(5)
N1 C1 C6 C7 0.0(4)
C2 C1 C6 C7 178.4(2)
N1 C1 C6 C5 -179.4(3)
C2 C1 C6 C5 -1.0(4)
C4 C5 C6 C7 -179.3(3)
C4 C5 C6 C1 0.0(5)
C1 C6 C7 C8 -0.4(4)
C5 C6 C7 C8 178.9(3)
C6 C7 C8 C9 0.7(5)
C7 C8 C9 N1 -0.7(5)
N2 C10 C11 O1 -155.8(3)
N2 C10 C11 N3 23.2(4)
N3 C12 C13 C14 -62.3(4)
C12 C13 C14 C15 119.3(4)
C12 C13 C14 C19 -58.2(5)
C19 C14 C15 C16 -3.0(6)
C13 C14 C15 C16 179.3(4)
C14 C15 C16 C17 2.1(7)
C15 C16 C17 C18 0.3(8)
C15 C16 C17 O2 178.5(5)
C16 C17 C18 C19 -1.5(8)
O2 C17 C18 C19 -179.9(5)
C17 C18 C19 C14 0.5(8)
C15 C14 C19 C18 1.7(6)
C13 C14 C19 C18 179.3(4)
C8 C9 N1 C1 0.3(4)
C6 C1 N1 C9 0.1(4)
C2 C1 N1 C9 -178.3(3)
C3 C2 N2 C10 -4.5(4)
C1 C2 N2 C10 174.6(2)
C11 C10 N2 C2 73.5(4)
O1 C11 N3 C12 -1.1(4)
C10 C11 N3 C12 180.0(3)
C13 C12 N3 C11 156.3(3)
C16 C17 O2 C20 7.9(8)
C18 C17 O2 C20 -173.8(6)
